data_2009229
loop_
_publ_author_name
'Richard Welter'
'Gerard Venturini'

_publ_section_title
;
 Trierbium digallide trigermanide
;
_journal_issue 12
_journal_name_full 'Acta Crystallographica Section C'
_journal_page_first 1969
_journal_page_last 1970
_journal_paper_doi 10.1107/S0108270199010501
_journal_volume 55
_journal_year 1999
_chemical_formula_moiety 'Er3 Ga2.21 Ge2.79'
_chemical_formula_sum 'Er3 Ga2.21 Ge2.79'
_chemical_formula_weight 858.99
_chemical_name_common 'Trierbium digallide trigermanide'
_chemical_name_systematic
;
 Trierbium digallide trigermanide
;
_space_group_IT_number 63
_symmetry_cell_setting orthorhombic
_symmetry_space_group_name_Hall '-C 2c 2'
_symmetry_space_group_name_H-M 'C m c m'
_audit_creation_method SHELXL-97
_cell_angle_alpha 90.00
_cell_angle_beta 90.00
_cell_angle_gamma 90.00
_cell_formula_units_Z 4
_cell_length_a 9.2880(6)
_cell_length_b 7.4180(7)
_cell_length_c 9.3830(4)
_cell_measurement_reflns_used 176
_cell_measurement_temperature 293(2)
_cell_measurement_theta_max 23.58
_cell_measurement_theta_min 0.64
_cell_volume 646.47(8)
_computing_cell_refinement COLLECT
_computing_data_collection 'COLLECT (Nonius, 1998)'
_computing_data_reduction 'DENZO and SCALEPACK (Otwinowski & Minor, 1997)'
_computing_molecular_graphics 'ATOMS for Windows (Dowty, 1985)'
_computing_publication_material SHELXS97
_computing_structure_refinement 'SHELXL97 (Sheldrick, 1997a)'
_computing_structure_solution 'SHELXS97 (Sheldrick, 1997b)'
_diffrn_ambient_temperature 293(2)
_diffrn_measured_fraction_theta_full 1.000
_diffrn_measured_fraction_theta_max 1.000
_diffrn_measurement_device_type 'Nonius Kappa CCD'
_diffrn_measurement_method 'oscillations scan'
_diffrn_radiation_monochromator graphite
_diffrn_radiation_source 'fine-focus sealed tube'
_diffrn_radiation_type AgK\a
_diffrn_radiation_wavelength 0.56090
_diffrn_reflns_av_R_equivalents 0.063
_diffrn_reflns_av_sigmaI/netI 0.088
_diffrn_reflns_limit_h_max 12
_diffrn_reflns_limit_h_min -11
_diffrn_reflns_limit_k_max 9
_diffrn_reflns_limit_k_min -9
_diffrn_reflns_limit_l_max 12
_diffrn_reflns_limit_l_min -12
_diffrn_reflns_number 3631
_diffrn_reflns_theta_full 21.34
_diffrn_reflns_theta_max 21.34
_diffrn_reflns_theta_min 2.77
_exptl_absorpt_coefficient_mu 32.069
_exptl_absorpt_correction_T_max 0.109
_exptl_absorpt_correction_T_min 0.090
_exptl_absorpt_correction_type empirical
_exptl_absorpt_process_details 'SORTAV (Blessing, 1987)'
_exptl_crystal_colour 'metallic grey'
_exptl_crystal_density_diffrn 8.826
_exptl_crystal_density_method 'not measured'
_exptl_crystal_description parallelepiped
_exptl_crystal_F_000 1448
_exptl_crystal_size_max 0.08
_exptl_crystal_size_mid 0.07
_exptl_crystal_size_min 0.07
_refine_diff_density_max 1.641
_refine_diff_density_min -1.629
_refine_ls_extinction_coef 0.0055(3)
_refine_ls_extinction_method 'SHELXL97 (Sheldrick, 1997a)'
_refine_ls_goodness_of_fit_ref 0.704
_refine_ls_hydrogen_treatment none
_refine_ls_matrix_type full
_refine_ls_number_parameters 32
_refine_ls_number_reflns 423
_refine_ls_number_restraints 1
_refine_ls_restrained_S_all 0.703
_refine_ls_R_factor_all 0.026
_refine_ls_R_factor_gt 0.020
_refine_ls_shift/su_max 0.045
_refine_ls_shift/su_mean 0.004
_refine_ls_structure_factor_coef Fsqd
_refine_ls_weighting_details 'calc w = 1/[\s^2^(Fo^2^)] where P=(Fo^2^+2Fc^2^)/3'
_refine_ls_weighting_scheme calc
_refine_ls_wR_factor_ref 0.054
_reflns_number_gt 358
_reflns_number_total 423
_reflns_threshold_expression I>2\s(I)
_cod_data_source_file br1251.cif
_cod_data_source_block ErGeGa
_cod_depositor_comments
;
The following automatic conversions were performed:
'_geom_bond_publ_flag' value 'Y' changed to 'y' according to
'/home/saulius/struct/CIF-dictionaries/cif_core.dic' dictionary named
'cif_core.dic' version 2.4.1 from 2010-06-29 (39
times).

'_geom_bond_publ_flag' value 'N' changed to 'n' according to
'/home/saulius/struct/CIF-dictionaries/cif_core.dic' dictionary named
'cif_core.dic' version 2.4.1 from 2010-06-29 (13 times).

Automatic conversion script
Id: cif_fix_enum 1527 2010-12-29 10:47:43Z saulius 

The following automatic conversions were performed:

'_geom_bond_publ_flag' value 'Y' changed to 'y' according to
/home/saulius/struct/CIF-dictionaries/cif_core.dic dictionary named
'cif_core.dic' version 2.4.1 from 2010-06-29 (39
times).

'_geom_bond_publ_flag' value 'N' changed to 'n' according to
/home/saulius/struct/CIF-dictionaries/cif_core.dic dictionary named
'cif_core.dic' version 2.4.1 from 2010-06-29 (13
times).

'_geom_angle_publ_flag' value 'N' changed to 'n' according
to /home/saulius/struct/CIF-dictionaries/cif_core.dic dictionary
named 'cif_core.dic' version 2.4.1 from 2010-06-29 (304 times).

Automatic conversion script
Id: cif_fix_values 1715 2011-07-08 13:25:40Z adriana 
;
_cod_original_sg_symbol_H-M Cmcm
_cod_database_code 2009229

loop_
_symmetry_equiv_pos_as_xyz
'x, y, z'
'-x, -y, z+1/2'
'x, -y, -z'
'-x, y, -z+1/2'
'x+1/2, y+1/2, z'
'-x+1/2, -y+1/2, z+1/2'
'x+1/2, -y+1/2, -z'
'-x+1/2, y+1/2, -z+1/2'
'-x, -y, -z'
'x, y, -z-1/2'
'-x, y, z'
'x, -y, z-1/2'
'-x+1/2, -y+1/2, -z'
'x+1/2, y+1/2, -z-1/2'
'-x+1/2, y+1/2, z'
'x+1/2, -y+1/2, z-1/2'

loop_
_atom_site_label
_atom_site_fract_x
_atom_site_fract_y
_atom_site_fract_z
_atom_site_U_iso_or_equiv
_atom_site_adp_type
_atom_site_calc_flag
_atom_site_refinement_flags
_atom_site_occupancy
_atom_site_disorder_assembly
_atom_site_disorder_group
_atom_site_type_symbol
Er1 0 0.65375(9) 0.25 0.0097(2) Uani d S 1 . . Er
Er2 0.19927(5) 0 0 0.0105(2) Uani d S 1 . . Er
Ge3 0 0.0408(2) 0.25 0.0059(15) Uani d SP 0.787(16) . . Ge
Ga4 0 0.0408(2) 0.25 0.041(12) Uani d SP 0.213(16) . . Ga
Ga5 0 0.32084(17) 0.44813(12) 0.0117(3) Uani d S 1 . . Ga
Ge6 0.20266(12) 0.29135(17) 0.25 0.0119(3) Uani d S 1 . . Ge

loop_
_atom_site_aniso_label
_atom_site_aniso_U_11
_atom_site_aniso_U_22
_atom_site_aniso_U_33
_atom_site_aniso_U_12
_atom_site_aniso_U_13
_atom_site_aniso_U_23
Er1 0.0134(4) 0.0095(4) 0.0061(3) 0 0 0
Er2 0.0129(3) 0.0104(3) 0.0084(3) 0 0 0.00022(15)
Ge3 0.0054(18) 0.006(4) 0.006(3) 0 0 0
Ga4 0.09(2) 0.02(2) 0.013(18) 0 0 0
Ga5 0.0147(6) 0.0139(6) 0.0066(5) 0 0 -0.0002(4)
Ge6 0.0142(6) 0.0132(6) 0.0084(5) -0.0010(5) 0 0

loop_
_atom_type_symbol
_atom_type_description
_atom_type_scat_dispersion_real
_atom_type_scat_dispersion_imag
_atom_type_scat_source
Er Er -0.3091 3.3158 'International Tables Vol C Tables 4.2.6.8 and 6.1.1.4'
Ge Ge 0.3016 1.1903 'International Tables Vol C Tables 4.2.6.8 and 6.1.1.4'
Ga Ga 0.3179 1.0589 'International Tables Vol C Tables 4.2.6.8 and 6.1.1.4'

loop_
_geom_angle_atom_site_label_1
_geom_angle_atom_site_label_2
_geom_angle_atom_site_label_3
_geom_angle_site_symmetry_1
_geom_angle_site_symmetry_3
_geom_angle
_geom_angle_publ_flag
Ga4 Er1 Ge3 1_565 1_565 0.0 n
Ga4 Er1 Ga5 1_565 9_566 86.19(3) n
Ge3 Er1 Ga5 1_565 9_566 86.19(3) n
Ga4 Er1 Ga5 1_565 2_564 86.19(3) n
Ge3 Er1 Ga5 1_565 2_564 86.19(3) n
Ga5 Er1 Ga5 9_566 2_564 172.38(6) n
Ga4 Er1 Ge6 1_565 15 69.72(3) n
Ge3 Er1 Ge6 1_565 15 69.72(3) n
Ga5 Er1 Ge6 9_566 15 88.681(10) n
Ga5 Er1 Ge6 2_564 15 88.681(10) n
Ga4 Er1 Ge6 1_565 5_455 69.72(3) n
Ge3 Er1 Ge6 1_565 5_455 69.72(3) n
Ga5 Er1 Ge6 9_566 5_455 88.681(10) n
Ga5 Er1 Ge6 2_564 5_455 88.681(10) n
Ge6 Er1 Ge6 15 5_455 139.43(5) n
Ga4 Er1 Ga5 1_565 10_556 143.03(2) n
Ge3 Er1 Ga5 1_565 10_556 143.03(2) n
Ga5 Er1 Ga5 9_566 10_556 130.78(3) n
Ga5 Er1 Ga5 2_564 10_556 56.84(4) n
Ge6 Er1 Ga5 15 10_556 106.08(2) n
Ge6 Er1 Ga5 5_455 10_556 106.08(2) n
Ga4 Er1 Ga5 1_565 . 143.03(2) n
Ge3 Er1 Ga5 1_565 . 143.03(2) n
Ga5 Er1 Ga5 9_566 . 56.84(4) n
Ga5 Er1 Ga5 2_564 . 130.78(3) n
Ge6 Er1 Ga5 15 . 106.08(2) n
Ge6 Er1 Ga5 5_455 . 106.08(2) n
Ga5 Er1 Ga5 10_556 . 73.94(5) n
Ga4 Er1 Ge6 1_565 11 145.00(2) n
Ge3 Er1 Ge6 1_565 11 145.00(2) n
Ga5 Er1 Ge6 9_566 11 93.12(2) n
Ga5 Er1 Ge6 2_564 11 93.12(2) n
Ge6 Er1 Ge6 15 11 145.28(5) n
Ge6 Er1 Ge6 5_455 11 75.285(15) n
Ga5 Er1 Ge6 10_556 11 49.12(2) n
Ga5 Er1 Ge6 . 11 49.12(2) n
Ga4 Er1 Ge6 1_565 . 145.00(2) n
Ge3 Er1 Ge6 1_565 . 145.00(2) n
Ga5 Er1 Ge6 9_566 . 93.12(2) n
Ga5 Er1 Ge6 2_564 . 93.12(2) n
Ge6 Er1 Ge6 15 . 75.285(15) n
Ge6 Er1 Ge6 5_455 . 145.28(5) n
Ga5 Er1 Ge6 10_556 . 49.12(2) n
Ga5 Er1 Ge6 . . 49.12(2) n
Ge6 Er1 Ge6 11 . 70.00(4) n
Ga4 Er1 Er2 1_565 5_455 107.363(10) n
Ge3 Er1 Er2 1_565 5_455 107.363(10) n
Ga5 Er1 Er2 9_566 5_455 129.217(12) n
Ga5 Er1 Er2 2_564 5_455 53.656(12) n
Ge6 Er1 Er2 15 5_455 142.094(5) n
Ge6 Er1 Er2 5_455 5_455 54.402(17) n
Ga5 Er1 Er2 10_556 5_455 52.585(11) n
Ga5 Er1 Er2 . 5_455 97.51(2) n
Ge6 Er1 Er2 11 5_455 48.420(13) n
Ge6 Er1 Er2 . 5_455 100.06(2) n
Ga4 Er1 Er2 1_565 6 107.363(10) n
Ge3 Er1 Er2 1_565 6 107.363(10) n
Ga5 Er1 Er2 9_566 6 53.656(12) n
Ga5 Er1 Er2 2_564 6 129.217(12) n
Ge6 Er1 Er2 15 6 54.402(17) n
Ge6 Er1 Er2 5_455 6 142.094(5) n
Ga5 Er1 Er2 10_556 6 97.51(2) n
Ga5 Er1 Er2 . 6 52.585(11) n
Ge6 Er1 Er2 11 6 100.06(2) n
Ge6 Er1 Er2 . 6 48.420(13) n
Er2 Er1 Er2 5_455 6 145.27(2) n
Ge6 Er2 Ge6 15_545 13 144.08(5) n
Ge6 Er2 Ga4 15_545 9 139.24(4) n
Ge6 Er2 Ga4 13 9 67.83(3) n
Ge6 Er2 Ge3 15_545 9 139.24(4) n
Ge6 Er2 Ge3 13 9 67.83(3) n
Ga4 Er2 Ge3 9 9 0.0 n
Ge6 Er2 Ge3 15_545 . 67.83(3) n
Ge6 Er2 Ge3 13 . 139.24(4) n
Ga4 Er2 Ge3 9 . 103.912(17) n
Ge3 Er2 Ge3 9 . 103.912(17) n
Ge6 Er2 Ga4 15_545 . 67.83(3) n
Ge6 Er2 Ga4 13 . 139.24(4) n
Ga4 Er2 Ga4 9 . 103.912(17) n
Ge3 Er2 Ga4 9 . 103.912(17) n
Ge3 Er2 Ga4 . . 0.0 n
Ge6 Er2 Ga5 15_545 2_554 84.56(3) n
Ge6 Er2 Ga5 13 2_554 117.94(3) n
Ga4 Er2 Ga5 9 2_554 54.80(4) n
Ge3 Er2 Ga5 9 2_554 54.80(4) n
Ge3 Er2 Ga5 . 2_554 80.18(4) n
Ga4 Er2 Ga5 . 2_554 80.18(4) n
Ge6 Er2 Ga5 15_545 10_556 117.94(3) n
Ge6 Er2 Ga5 13 10_556 84.56(3) n
Ga4 Er2 Ga5 9 10_556 80.18(4) n
Ge3 Er2 Ga5 9 10_556 80.18(4) n
Ge3 Er2 Ga5 . 10_556 54.80(4) n
Ga4 Er2 Ga5 . 10_556 54.80(4) n
Ga5 Er2 Ga5 2_554 10_556 105.39(3) n
Ge6 Er2 Ga5 15_545 6_554 94.06(3) n
Ge6 Er2 Ga5 13 6_554 51.62(3) n
Ga4 Er2 Ga5 9 6_554 118.10(2) n
Ge3 Er2 Ga5 9 6_554 118.10(2) n
Ge3 Er2 Ga5 . 6_554 128.93(3) n
Ga4 Er2 Ga5 . 6_554 128.93(3) n
Ga5 Er2 Ga5 2_554 6_554 147.84(4) n
Ga5 Er2 Ga5 10_556 6_554 103.568(10) n
Ge6 Er2 Ga5 15_545 14_546 51.62(3) n
Ge6 Er2 Ga5 13 14_546 94.06(3) n
Ga4 Er2 Ga5 9 14_546 128.93(3) n
Ge3 Er2 Ga5 9 14_546 128.93(3) n
Ge3 Er2 Ga5 . 14_546 118.10(2) n
Ga4 Er2 Ga5 . 14_546 118.10(2) n
Ga5 Er2 Ga5 2_554 14_546 103.568(10) n
Ga5 Er2 Ga5 10_556 14_546 147.84(4) n
Ga5 Er2 Ga5 6_554 14_546 53.74(4) n
Ge6 Er2 Ge6 15_545 . 76.586(10) n
Ge6 Er2 Ge6 13 . 103.056(9) n
Ga4 Er2 Ge6 9 . 130.44(4) n
Ge3 Er2 Ge6 9 . 130.44(4) n
Ge3 Er2 Ge6 . . 50.46(3) n
Ga4 Er2 Ge6 . . 50.46(3) n
Ga5 Er2 Ge6 2_554 . 130.63(3) n
Ga5 Er2 Ge6 10_556 . 50.26(3) n
Ga5 Er2 Ge6 6_554 . 79.51(3) n
Ga5 Er2 Ge6 14_546 . 99.47(3) n
Ge6 Er2 Ge6 15_545 3 103.056(9) n
Ge6 Er2 Ge6 13 3 76.586(11) n
Ga4 Er2 Ge6 9 3 50.46(3) n
Ge3 Er2 Ge6 9 3 50.46(3) n
Ge3 Er2 Ge6 . 3 130.44(4) n
Ga4 Er2 Ge6 . 3 130.44(4) n
Ga5 Er2 Ge6 2_554 3 50.26(3) n
Ga5 Er2 Ge6 10_556 3 130.63(3) n
Ga5 Er2 Ge6 6_554 3 99.47(3) n
Ga5 Er2 Ge6 14_546 3 79.51(3) n
Ge6 Er2 Ge6 . 3 178.87(4) n
Ge6 Ge3 Ge6 . 11 90.72(8) n
Ge6 Ge3 Ga5 . . 58.42(4) n
Ge6 Ge3 Ga5 11 . 58.42(4) n
Ge6 Ge3 Ga5 . 10_556 58.42(4) n
Ge6 Ge3 Ga5 11 10_556 58.42(4) n
Ga5 Ge3 Ga5 . 10_556 83.65(7) n
Ge6 Ge3 Er1 . 1_545 134.64(4) n
Ge6 Ge3 Er1 11 1_545 134.64(4) n
Ga5 Ge3 Er1 . 1_545 138.18(3) n
Ga5 Ge3 Er1 10_556 1_545 138.18(3) n
Ge6 Ge3 Er2 . 9 120.61(4) n
Ge6 Ge3 Er2 11 9 68.42(2) n
Ga5 Ge3 Er2 . 9 126.58(5) n
Ga5 Ge3 Er2 10_556 9 63.53(2) n
Er1 Ge3 Er2 1_545 9 84.22(3) n
Ge6 Ge3 Er2 . 10_556 68.42(2) n
Ge6 Ge3 Er2 11 10_556 120.61(4) n
Ga5 Ge3 Er2 . 10_556 63.53(2) n
Ga5 Ge3 Er2 10_556 10_556 126.58(5) n
Er1 Ge3 Er2 1_545 10_556 84.22(3) n
Er2 Ge3 Er2 9 10_556 168.44(7) n
Ge6 Ge3 Er2 . 2 120.61(4) n
Ge6 Ge3 Er2 11 2 68.42(2) n
Ga5 Ge3 Er2 . 2 63.53(2) n
Ga5 Ge3 Er2 10_556 2 126.58(5) n
Er1 Ge3 Er2 1_545 2 84.22(3) n
Er2 Ge3 Er2 9 2 102.717(18) n
Er2 Ge3 Er2 10_556 2 76.088(17) n
Ge6 Ge3 Er2 . . 68.42(2) n
Ge6 Ge3 Er2 11 . 120.61(4) n
Ga5 Ge3 Er2 . . 126.58(5) n
Ga5 Ge3 Er2 10_556 . 63.53(2) n
Er1 Ge3 Er2 1_545 . 84.22(3) n
Er2 Ge3 Er2 9 . 76.088(17) n
Er2 Ge3 Er2 10_556 . 102.717(18) n
Er2 Ge3 Er2 2 . 168.44(7) n
Ge6 Ga4 Ge6 . 11 90.72(8) n
Ge6 Ga4 Ga5 . . 58.42(4) n
Ge6 Ga4 Ga5 11 . 58.42(4) n
Ge6 Ga4 Ga5 . 10_556 58.42(4) n
Ge6 Ga4 Ga5 11 10_556 58.42(4) n
Ga5 Ga4 Ga5 . 10_556 83.65(7) n
Ge6 Ga4 Er1 . 1_545 134.64(4) n
Ge6 Ga4 Er1 11 1_545 134.64(4) n
Ga5 Ga4 Er1 . 1_545 138.18(3) n
Ga5 Ga4 Er1 10_556 1_545 138.18(3) n
Ge6 Ga4 Er2 . 9 120.61(4) n
Ge6 Ga4 Er2 11 9 68.42(2) n
Ga5 Ga4 Er2 . 9 126.58(5) n
Ga5 Ga4 Er2 10_556 9 63.53(2) n
Er1 Ga4 Er2 1_545 9 84.22(3) n
Ge6 Ga4 Er2 . 10_556 68.42(2) n
Ge6 Ga4 Er2 11 10_556 120.61(4) n
Ga5 Ga4 Er2 . 10_556 63.53(2) n
Ga5 Ga4 Er2 10_556 10_556 126.58(5) n
Er1 Ga4 Er2 1_545 10_556 84.22(3) n
Er2 Ga4 Er2 9 10_556 168.44(7) n
Ge6 Ga4 Er2 . 2 120.61(4) n
Ge6 Ga4 Er2 11 2 68.42(2) n
Ga5 Ga4 Er2 . 2 63.53(2) n
Ga5 Ga4 Er2 10_556 2 126.58(5) n
Er1 Ga4 Er2 1_545 2 84.22(3) n
Er2 Ga4 Er2 9 2 102.717(18) n
Er2 Ga4 Er2 10_556 2 76.088(17) n
Ge6 Ga4 Er2 . . 68.42(2) n
Ge6 Ga4 Er2 11 . 120.61(4) n
Ga5 Ga4 Er2 . . 126.58(5) n
Ga5 Ga4 Er2 10_556 . 63.53(2) n
Er1 Ga4 Er2 1_545 . 84.22(3) n
Er2 Ga4 Er2 9 . 76.088(17) n
Er2 Ga4 Er2 10_556 . 102.717(18) n
Er2 Ga4 Er2 2 . 168.44(7) n
Ge6 Ga5 Ge6 11 . 90.32(5) n
Ge6 Ga5 Ge3 11 . 58.10(3) n
Ge6 Ga5 Ge3 . . 58.10(3) n
Ge6 Ga5 Ga4 11 . 58.10(3) n
Ge6 Ga5 Ga4 . . 58.10(3) n
Ge3 Ga5 Ga4 . . 0.00(5) n
Ge6 Ga5 Ga5 11 9_566 108.55(5) n
Ge6 Ga5 Ga5 . 9_566 108.55(5) n
Ge3 Ga5 Ga5 . 9_566 158.29(7) n
Ga4 Ga5 Ga5 . 9_566 158.29(7) n
Ge6 Ga5 Er1 11 9_566 134.77(2) n
Ge6 Ga5 Er1 . 9_566 134.77(2) n
Ge3 Ga5 Er1 . 9_566 135.63(5) n
Ga4 Ga5 Er1 . 9_566 135.63(5) n
Ga5 Ga5 Er1 9_566 9_566 66.08(4) n
Ge6 Ga5 Er2 11 2 67.52(3) n
Ge6 Ga5 Er2 . 2 118.50(5) n
Ge3 Ga5 Er2 . 2 61.68(3) n
Ga4 Ga5 Er2 . 2 61.68(3) n
Ga5 Ga5 Er2 9_566 2 132.61(4) n
Er1 Ga5 Er2 9_566 2 83.84(3) n
Ge6 Ga5 Er2 11 10_556 118.50(5) n
Ge6 Ga5 Er2 . 10_556 67.52(3) n
Ge3 Ga5 Er2 . 10_556 61.68(3) n
Ga4 Ga5 Er2 . 10_556 61.68(3) n
Ga5 Ga5 Er2 9_566 10_556 132.61(4) n
Er1 Ga5 Er2 9_566 10_556 83.84(3) n
Er2 Ga5 Er2 2 10_556 74.61(3) n
Ge6 Ga5 Er1 11 . 69.19(4) n
Ge6 Ga5 Er1 . . 69.19(4) n
Ge3 Ga5 Er1 . . 101.20(4) n
Ga4 Ga5 Er1 . . 101.20(4) n
Ga5 Ga5 Er1 9_566 . 57.09(4) n
Er1 Ga5 Er1 9_566 . 123.16(4) n
Er2 Ga5 Er1 2 . 135.93(2) n
Er2 Ga5 Er1 10_556 . 135.93(2) n
Ge6 Ga5 Er2 11 6 140.93(5) n
Ge6 Ga5 Er2 . 6 60.75(2) n
Ge3 Ga5 Er2 . 6 114.83(2) n
Ga4 Ga5 Er2 . 6 114.83(2) n
Ga5 Ga5 Er2 9_566 6 63.13(2) n
Er1 Ga5 Er2 9_566 6 79.44(2) n
Er2 Ga5 Er2 2 6 147.84(4) n
Er2 Ga5 Er2 10_556 6 76.432(10) n
Er1 Ga5 Er2 . 6 75.78(2) n
Ge6 Ga5 Er2 11 14_456 60.75(2) n
Ge6 Ga5 Er2 . 14_456 140.93(5) n
Ge3 Ga5 Er2 . 14_456 114.83(2) n
Ga4 Ga5 Er2 . 14_456 114.83(2) n
Ga5 Ga5 Er2 9_566 14_456 63.13(2) n
Er1 Ga5 Er2 9_566 14_456 79.44(2) n
Er2 Ga5 Er2 2 14_456 76.432(10) n
Er2 Ga5 Er2 10_556 14_456 147.84(4) n
Er1 Ga5 Er2 . 14_456 75.78(2) n
Er2 Ga5 Er2 6 14_456 126.26(4) n
Ga5 Ge6 Ga5 10_556 . 88.90(5) n
Ga5 Ge6 Ga4 10_556 . 63.47(4) n
Ga5 Ge6 Ga4 . . 63.47(4) n
Ga5 Ge6 Ge3 10_556 . 63.47(4) n
Ga5 Ge6 Ge3 . . 63.47(4) n
Ga4 Ge6 Ge3 . . 0.00(5) n
Ga5 Ge6 Er1 10_556 5_545 133.92(3) n
Ga5 Ge6 Er1 . 5_545 133.92(3) n
Ga4 Ge6 Er1 . 5_545 115.08(5) n
Ge3 Ge6 Er1 . 5_545 115.08(5) n
Ga5 Ge6 Er2 10_556 6 137.01(5) n
Ga5 Ge6 Er2 . 6 67.63(3) n
Ga4 Ge6 Er2 . 6 125.98(2) n
Ge3 Ge6 Er2 . 6 125.98(2) n
Er1 Ge6 Er2 5_545 6 83.82(3) n
Ga5 Ge6 Er2 10_556 13 67.63(2) n
Ga5 Ge6 Er2 . 13 137.01(5) n
Ga4 Ge6 Er2 . 13 125.98(2) n
Ge3 Ge6 Er2 . 13 125.98(2) n
Er1 Ge6 Er2 5_545 13 83.82(3) n
Er2 Ge6 Er2 6 13 105.12(4) n
Ga5 Ge6 Er2 10_556 . 62.21(3) n
Ga5 Ge6 Er2 . . 124.32(5) n
Ga4 Ge6 Er2 . . 61.11(3) n
Ge3 Ge6 Er2 . . 61.11(3) n
Er1 Ge6 Er2 5_545 . 76.96(3) n
Er2 Ge6 Er2 6 . 160.38(4) n
Er2 Ge6 Er2 13 . 76.944(9) n
Ga5 Ge6 Er2 10_556 10_556 124.32(5) n
Ga5 Ge6 Er2 . 10_556 62.21(3) n
Ga4 Ge6 Er2 . 10_556 61.11(3) n
Ge3 Ge6 Er2 . 10_556 61.11(3) n
Er1 Ge6 Er2 5_545 10_556 76.96(3) n
Er2 Ge6 Er2 6 10_556 76.944(9) n
Er2 Ge6 Er2 13 10_556 160.38(4) n
Er2 Ge6 Er2 . 10_556 94.68(3) n
Ga5 Ge6 Er1 10_556 . 61.69(4) n
Ga5 Ge6 Er1 . . 61.69(4) n
Ga4 Ge6 Er1 . . 99.64(5) n
Ge3 Ge6 Er1 . . 99.64(5) n
Er1 Ge6 Er1 5_545 . 145.28(5) n
Er2 Ge6 Er1 6 . 75.39(3) n
Er2 Ge6 Er1 13 . 75.39(3) n
Er2 Ge6 Er1 . . 123.32(2) n
Er2 Ge6 Er1 10_556 . 123.32(2) n

loop_
_geom_bond_atom_site_label_1
_geom_bond_atom_site_label_2
_geom_bond_site_symmetry_2
_geom_bond_distance
_geom_bond_publ_flag
Er1 Ga5 9_566 2.8387(11) y
Er1 Ga5 2_564 2.8387(11) y
Er1 Ga4 1_565 2.871(2) n
Er1 Ge3 1_565 2.871(2) y
Er1 Ge6 15 2.9443(12) y
Er1 Ge6 5_455 2.9443(12) y
Er1 Ga5 10_556 3.0910(13) y
Er1 Ga5 . 3.0910(13) y
Er1 Ge6 11 3.2817(13) y
Er1 Ge6 . 3.2817(13) y
Er1 Er2 5_455 3.8217(4) n
Er1 Er2 6 3.8217(4) n
Er2 Ge6 13 2.9543(8) y
Er2 Ge6 15_545 2.9543(8) y
Er2 Ga4 9 3.0033(4) n
Er2 Ge3 9 3.0033(4) y
Er2 Ga4 . 3.0033(4) n
Er2 Ge3 . 3.0033(4) y
Er2 Ga5 2_554 3.0540(10) y
Er2 Ga5 10_556 3.0540(10) y
Er2 Ga5 6_554 3.1313(7) y
Er2 Ga5 14_546 3.1313(7) y
Er2 Ge6 3 3.1897(9) y
Er2 Ge6 . 3.1897(9) y
Ge3 Ge6 . 2.6454(17) y
Ge3 Ge6 11 2.6454(17) y
Ge3 Ga5 . 2.7878(18) y
Ge3 Ga5 10_556 2.7878(18) y
Ge3 Er1 1_545 2.871(2) y
Ge3 Er2 9 3.0033(4) y
Ge3 Er2 10_556 3.0033(4) ?
Ge3 Er2 2 3.0033(4) y
Ga4 Ge6 . 2.6454(17) n
Ga4 Ge6 11 2.6454(17) n
Ga4 Ga5 . 2.7878(18) n
Ga4 Ga5 10_556 2.7878(18) n
Ga4 Er1 1_545 2.871(2) n
Ga4 Er2 9 3.0033(4) n
Ga4 Er2 10_556 3.0033(4) n
Ga4 Er2 2 3.0033(4) n
Ga5 Ge6 11 2.6546(12) y
Ga5 Ge6 . 2.6546(12) y
Ga5 Ga5 9_566 2.831(2) y
Ga5 Er1 9_566 2.8387(11) y
Ga5 Er2 2 3.0540(10) y
Ga5 Er2 10_556 3.0540(10) y
Ga5 Er2 6 3.1313(7) y
Ga5 Er2 14_456 3.1313(7) y
Ge6 Ga5 10_556 2.6546(12) y
Ge6 Er1 5_545 2.9443(12) y
Ge6 Er2 6 2.9543(8) y
Ge6 Er2 13 2.9543(8) y
Ge6 Er2 10_556 3.1897(9) y
